data_2010319
loop_
_publ_author_name
'Ueng, C.-H.'
'Hwang, J.-L.'

_publ_section_title
;
 <i>trans</i>-[Mo~2~(CO)~8~(\m-dppp~e~)~2~] [dppp~e~ =
 Ph~2~P(CH~2~)~5~PPh~2~]
;
_journal_issue 12
_journal_name_full 'Acta Crystallographica Section C'
_journal_page_first 1866
_journal_page_last 1868
_journal_paper_doi 10.1107/S0108270194005573
_journal_volume 50
_journal_year 1994
_chemical_formula_sum 'C66 H60 Mo2 O8 P4'
_chemical_formula_weight 1296.96
_space_group_IT_number 2
_symmetry_cell_setting triclinic
_symmetry_space_group_name_Hall '-P 1'
_symmetry_space_group_name_H-M 'P -1'
_atom_type_scat_source IntTabIV
_cell_angle_alpha 72.056(13)
_cell_angle_beta 87.550(12)
_cell_angle_gamma 74.118(12)
_cell_formula_units_Z 1
_cell_length_a 9.4528(14)
_cell_length_b 11.4874(18)
_cell_length_c 15.494(2)
_cell_measurement_reflns_used 25
_cell_measurement_temperature 298
_cell_measurement_theta_max 12
_cell_measurement_theta_min 9
_cell_volume 1537.9(4)
_diffrn_measurement_device CAD-4
_diffrn_measurement_method \q/2\q
_diffrn_radiation_type MoK\a
_diffrn_radiation_wavelength 0.71073
_diffrn_reflns_av_R_equivalents 'No data'
_diffrn_reflns_limit_h_max 10
_diffrn_reflns_limit_h_min -9
_diffrn_reflns_limit_k_max 12
_diffrn_reflns_limit_k_min 0
_diffrn_reflns_limit_l_max 16
_diffrn_reflns_limit_l_min -15
_diffrn_reflns_number 4194
_diffrn_reflns_theta_max 22.45
_diffrn_standards_decay_% 6
_diffrn_standards_interval_time 120
_diffrn_standards_number 3
_exptl_absorpt_coefficient_mu 0.55
_exptl_absorpt_correction_T_max 0.995
_exptl_absorpt_correction_T_min 0.890
_exptl_absorpt_correction_type empirical
_exptl_crystal_colour 'light greenish yellow'
_exptl_crystal_density_diffrn 1.400
_exptl_crystal_description prismatic
_exptl_crystal_size_max 0.20
_exptl_crystal_size_mid 0.15
_exptl_crystal_size_min 0.10
_refine_diff_density_max 0.500
_refine_diff_density_min -0.370
_refine_ls_extinction_method none
_refine_ls_goodness_of_fit_obs 1.99
_refine_ls_hydrogen_treatment noref
_refine_ls_number_parameters 361
_refine_ls_number_reflns 2515
_refine_ls_R_factor_obs 0.041
_refine_ls_shift/esd_max 0.001
_refine_ls_structure_factor_coef F
_refine_ls_weighting_details 'w = 1/\s^2^(F)'
_refine_ls_weighting_scheme calc
_refine_ls_wR_factor_obs 0.044
_reflns_number_observed 2515
_reflns_number_total 4013
_reflns_observed_criterion I>2.5\s(I)
_cod_data_source_file mu1095.cif
_cod_data_source_block mu1095a
_cod_depositor_comments
;
The following automatic conversions were performed:

'_refine_ls_weighting_scheme' value '1/\s^2^(F)' was changed to
'calc'. New tag '_refine_ls_weighting_details' was created. The value
of the new tag was set to 'w = 1/\s^2^(F)'.

Automatic conversion script
Id: cif_fix_values 3143 2015-03-26 13:38:13Z robertas 
;
_cod_original_cell_volume 1538.0(4)
_cod_database_code 2010319

loop_
_symmetry_equiv_pos_as_xyz
x,y,z
-x,-y,-z

loop_
_atom_site_label
_atom_site_fract_x
_atom_site_fract_y
_atom_site_fract_z
Mo .16339(8) .13723(7) .29357(5)
P1 .3654(2) -.0444(2) .27840(10)
P2 -.0457(2) .3191(2) .30290(10)
O1 .0509(7) .1832(6) .0921(4)
O2 -.0296(6) -.0496(5) .3861(5)
O3 .3712(7) .3184(6) .2187(5)
O4 .2911(7) .0805(7) .4917(4)
C1 .0896(9) .1671(8) .1656(6)
C2 .0407(8) .0181(8) .3501(6)
C3 .2942(9) .2543(8) .2441(6)
C4 .2436(9) .1018(8) .4202(6)
C5 .4633(8) -.1533(7) .3851(5)
C6 .3634(8) -.2226(7) .4478(5)
C7 .4279(8) -.2942(8) .5424(6)
C8 -.3243(8) .3624(7) .3959(5)
C9 -.1838(8) .2647(7) .3807(5)
C1A .5113(8) .0031(8) .2058(6)
C2A .6449(9) -.0016(8) .2417(6)
C3A .7480(10) .0420(10) .1830(8)
C4A .7180(10) .0890(10) .0913(7)
C5A .5850(10) .0970(10) .0564(6)
C6A .4820(10) .0549(9) .1150(6)
C1B .3265(9) -.1578(7) .2277(5)
C2B .1860(10) -.1513(9) .2035(6)
C3B .1590(10) -.2400(10) .1666(7)
C4B .266(2) -.3360(10) .1539(8)
C5B .407(2) -.3440(10) .1788(8)
C6B .4390(10) -.2569(9) .2154(7)
C1C -.0100(9) .4470(7) .3379(5)
C2C .1202(9) .4304(8) .3814(6)
C3C .1460(10) .5250(9) .4106(7)
C4C .0430(10) .6362(9) .3985(7)
C5C -.0900(10) .6574(8) .3547(7)
C6C -.1181(9) .5627(8) .3244(7)
C1D -.1495(8) .4054(7) .1944(5)
C2D -.2585(9) .3641(8) .1674(6)
C3D -.3240(10) .4230(10) .0800(8)
C4D -.2820(10) .5210(10) .0209(7)
C5D -.1720(10) .5610(10) .0480(8)
C6D -.1070(10) .5043(9) .1343(6)
H5 .504 -.099 .419
H5' .555 -.223 .370
H6 .341 -.290 .419
H6' .262 -.153 .452
H7 .530 -.361 .537
H7' .451 -.224 .570
H8 -.289 .424 .426
H8' -.376 .419 .330
H9 -.128 .215 .446
H9' -.220 .200 .356
H2A .669 -.039 .314
H3A .853 .041 .210
H4A .800 .118 .046
H5A .559 .138 -.016
H6A .376 .061 .088
H2B .095 -.076 .213
H3B .047 -.232 .148
H4B .241 -.404 .126
H5B .497 -.420 .168
H6B .551 -.266 .234
H2C .205 .342 .392
H3C .251 .509 .444
H4C .063 .708 .424
H5C -.172 .748 .343
H6C -.222 .580 .290
H2D -.294 .287 .214
H3D -.407 .387 .059
H4D -.335 .567 -.046
H5D -.135 .638 .002
H6D -.022 .539 .155

loop_
_geom_angle_atom_site_label_1
_geom_angle_atom_site_label_2
_geom_angle_atom_site_label_3
_geom_angle
_geom_angle_publ_flag
P1 Mo P2 177.38(8) yes
P1 Mo C1 89.0(2) yes
P1 Mo C2 90.0(2) yes
P1 Mo C3 89.4(2) yes
P1 Mo C4 88.7(2) yes
P2 Mo C1 88.6(2) yes
P2 Mo C2 89.3(2) yes
P2 Mo C3 91.5(2) yes
P2 Mo C4 93.8(2) yes
C1 Mo C2 93.4(3) yes
C1 Mo C3 90.1(3) yes
C1 Mo C4 177.7(3) yes
C2 Mo C3 176.4(3) yes
C2 Mo C4 86.7(3) yes
C3 Mo C4 89.8(3) yes
Mo P1 C5 115.5(3) yes
Mo P1 C1A 113.8(3) yes
Mo P1 C1B 119.9(3) yes
C5 P1 C1A 104.4(4) yes
C5 P1 C1B 100.8(4) yes
C1A P1 C1B 100.1(4) yes
Mo P2 C9 111.5(3) yes
Mo P2 C1C 119.6(3) yes
Mo P2 C1D 112.9(2) yes
C9 P2 C1C 104.8(4) yes
C9 P2 C1D 104.0(4) yes
C1C P2 C1D 102.6(4) yes
Mo C1 O1 178.4(7) yes
Mo C2 O2 177.1(7) yes
Mo C3 O3 177.7(8) yes
Mo C4 O4 178.9(7) yes
P1 C5 C6 111.9(5) yes
C5 C6 C7 114.3(6) yes
C6 C7 C8' 113.1(6) yes
C7' C8 C9 110.7(6) yes
P2 C9 C8 120.1(5) yes

loop_
_geom_bond_atom_site_label_1
_geom_bond_atom_site_label_2
_geom_bond_site_symmetry_1
_geom_bond_site_symmetry_2
_geom_bond_distance
_geom_bond_publ_flag
Mo P1 . . 2.478(2) yes
Mo P2 . . 2.488(2) yes
Mo C1 . . 2.026(9) yes
Mo C2 . . 2.007(9) yes
Mo C3 . . 2.030(9) yes
Mo C4 . . 2.010(10) yes
P1 C5 . . 1.837(8) yes
P1 C1A . . 1.835(8) yes
P1 C1B . . 1.834(8) yes
P2 C9 . . 1.842(8) yes
P2 C1C . . 1.829(8) yes
P2 C1D . . 1.831(8) yes
O1 C1 . . 1.160(10) yes
O2 C2 . . 1.160(10) yes
O3 C3 . . 1.150(10) yes
O4 C4 . . 1.140(10) yes
C5 C6 . . 1.530(10) yes
C6 C7 . . 1.500(10) yes
C7 C8' . . 1.540(10) yes
C8 C7' . . 1.540(10) no
C8 C9 . . 1.550(10) yes
